data_7128190
loop_
_publ_author_name
'Do, Jean-Louis'
'Titi, Hatem M.'
'Cuccia, Louis A.'
'Fri\<s\<ci\'c, Tomislav'

_publ_section_title
;
 A new class of anionic metallohelicates based on salicylic and
 terephthalic acid units, accessible in solution and by mechanochemistry.
;
_journal_issue 42
_journal_name_full 'Chemical communications (Cambridge, England)'
_journal_page_first 5143
_journal_page_last 5146
_journal_paper_doi 10.1039/d0cc08180a
_journal_volume 57
_journal_year 2021
_chemical_formula_sum 'C53 H47 Cu2 N7 Na4 O20'
_chemical_formula_weight 1321.01
_chemical_name_systematic 'Na4Cu2(N,N'-bis(3-carboxylate-2-hydroxyphenyl)terephthalamide )2.3DMF'
_space_group_crystal_system monoclinic
_space_group_IT_number 14
_space_group_name_Hall '-P 2yn'
_space_group_name_H-M_alt 'P 1 21/n 1'
_atom_sites_solution_hydrogens mixed
_atom_sites_solution_primary iterative
_atom_sites_solution_secondary difmap
_audit_creation_method SHELXL-2017/1
_audit_update_record
;
2021-04-08 deposited with the CCDC.	2021-04-15 downloaded from the CCDC.
;
_cell_angle_alpha 90
_cell_angle_beta 94.730(2)
_cell_angle_gamma 90
_cell_formula_units_Z 4
_cell_length_a 13.5168(4)
_cell_length_b 30.7906(11)
_cell_length_c 14.0219(5)
_cell_measurement_reflns_used 8957
_cell_measurement_temperature 150(2)
_cell_measurement_theta_max 72.816
_cell_measurement_theta_min 3.473
_cell_volume 5815.9(3)
_computing_cell_refinement 'Bruker APEX3'
_computing_data_collection 'Bruker APEX3'
_computing_data_reduction 'Bruker APEX3'
_computing_molecular_graphics 'Mercury 4.0 (Wood 2020)'
_computing_publication_material 'enCIFer 2020.2.0'
_computing_structure_refinement 'SHELXL-2017/1 (Sheldrick, 2017)'
_computing_structure_solution 'SHELXT 2014/5 (Sheldrick, 2014)'
_diffrn_ambient_temperature 150(2)
_diffrn_measured_fraction_theta_full 0.995
_diffrn_measured_fraction_theta_max 0.985
_diffrn_measurement_device_type 'Bruker AXS D8'
_diffrn_measurement_method '\f and \w scans'
_diffrn_radiation_type CuK\a
_diffrn_radiation_wavelength 1.54178
_diffrn_reflns_av_R_equivalents 0.0435
_diffrn_reflns_av_unetI/netI 0.0358
_diffrn_reflns_Laue_measured_fraction_full 0.995
_diffrn_reflns_Laue_measured_fraction_max 0.985
_diffrn_reflns_limit_h_max 16
_diffrn_reflns_limit_h_min -15
_diffrn_reflns_limit_k_max 37
_diffrn_reflns_limit_k_min -38
_diffrn_reflns_limit_l_max 16
_diffrn_reflns_limit_l_min -17
_diffrn_reflns_number 56134
_diffrn_reflns_point_group_measured_fraction_full 0.995
_diffrn_reflns_point_group_measured_fraction_max 0.985
_diffrn_reflns_theta_full 67.679
_diffrn_reflns_theta_max 72.816
_diffrn_reflns_theta_min 3.473
_exptl_absorpt_coefficient_mu 1.897
_exptl_absorpt_correction_T_max 0.7536
_exptl_absorpt_correction_T_min 0.6911
_exptl_absorpt_correction_type multi-scan
_exptl_absorpt_process_details 'Bruker AXScale'
_exptl_crystal_colour green
_exptl_crystal_density_diffrn 1.509
_exptl_crystal_density_method 'not measured'
_exptl_crystal_description block
_exptl_crystal_F_000 2704
_exptl_crystal_size_max 0.150
_exptl_crystal_size_mid 0.050
_exptl_crystal_size_min 0.050
_refine_diff_density_max 0.972
_refine_diff_density_min -1.167
_refine_diff_density_rms 0.085
_refine_ls_extinction_method none
_refine_ls_goodness_of_fit_ref 1.073
_refine_ls_hydrogen_treatment constr
_refine_ls_matrix_type full
_refine_ls_number_parameters 777
_refine_ls_number_reflns 11419
_refine_ls_number_restraints 921
_refine_ls_restrained_S_all 1.088
_refine_ls_R_factor_all 0.0841
_refine_ls_R_factor_gt 0.0705
_refine_ls_shift/su_max 0.001
_refine_ls_shift/su_mean 0.000
_refine_ls_structure_factor_coef Fsqd
_refine_ls_weighting_details 'w=1/[\s^2^(Fo^2^)+(0.1192P)^2^+6.6464P] where P=(Fo^2^+2Fc^2^)/3'
_refine_ls_weighting_scheme calc
_refine_ls_wR_factor_gt 0.2059
_refine_ls_wR_factor_ref 0.2202
_reflns_Friedel_coverage 0.000
_reflns_number_gt 8957
_reflns_number_total 11419
_reflns_threshold_expression 'I > 2\s(I)'
_cod_data_source_file d0cc08180a2.cif
_cod_data_source_block CuH1r
_cod_depositor_comments 'Adding full bibliography for 7128186--7128192.cif.'
_cod_original_sg_symbol_H-M 'P 21/n'
_cod_database_code 7128190
_shelx_shelxl_version_number 2017/1
_shelx_space_group_comment
;
The symmetry employed for this shelxl refinement is uniquely defined
by the following loop, which should always be used as a source of
symmetry information in preference to the above space-group names.
They are only intended as comments.
;
_shelx_estimated_absorpt_t_min 0.764
_shelx_estimated_absorpt_t_max 0.911

loop_
_space_group_symop_operation_xyz
'x, y, z'
'-x+1/2, y+1/2, -z+1/2'
'-x, -y, -z'
'x-1/2, -y-1/2, z-1/2'

loop_
_atom_site_label
_atom_site_type_symbol
_atom_site_fract_x
_atom_site_fract_y
_atom_site_fract_z
_atom_site_U_iso_or_equiv
_atom_site_adp_type
_atom_site_occupancy
_atom_site_site_symmetry_order
_atom_site_calc_flag
_atom_site_refinement_flags_posn
_atom_site_refinement_flags_adp
_atom_site_refinement_flags_occupancy
_atom_site_disorder_assembly
_atom_site_disorder_group
Cu2 Cu 1.14759(4) 0.63363(2) 0.47792(4) 0.05185(19) Uani 1 1 d . . . . .
Cu1 Cu 0.44336(4) 0.59903(2) 1.04631(4) 0.05215(19) Uani 1 1 d . . . . .
Na3 Na 1.27173(16) 0.69607(6) 0.34751(13) 0.0697(5) Uani 1 1 d . . . . .
Na2 Na 0.49928(13) 0.64296(8) 0.42757(13) 0.0759(6) Uani 1 1 d . . . . .
Na1 Na 0.70211(14) 0.40898(7) 0.7532(2) 0.0947(8) Uani 1 1 d . . . . .
O16B O 0.4898(2) 0.56704(9) 0.9462(2) 0.0546(7) Uani 1 1 d . . . . .
O32B O 1.28246(19) 0.65335(11) 0.4862(2) 0.0594(7) Uani 1 1 d . . . . .
O16A O 0.5458(2) 0.63971(9) 1.02884(19) 0.0565(7) Uani 1 1 d . . . . .
O8B O 0.6773(2) 0.48169(10) 0.7436(2) 0.0618(8) Uani 1 1 d . . . . .
O32A O 1.1659(2) 0.61732(13) 0.3471(2) 0.0643(8) Uani 1 1 d . . . . .
O8A O 0.7963(2) 0.73633(11) 0.9312(2) 0.0654(8) Uani 1 1 d . . . . .
O31A O 1.1236(2) 0.59590(13) 0.2014(2) 0.0722(9) Uani 1 1 d . . . . .
O18A O 0.4075(2) 0.62784(10) 1.1597(2) 0.0638(8) Uani 1 1 d . . . . .
O29B O 1.1380(2) 0.63549(12) 0.61080(19) 0.0655(9) Uani 1 1 d . . . . .
O18B O 0.3199(2) 0.56744(10) 1.0449(2) 0.0646(8) Uani 1 1 d . . . . .
O29A O 1.0107(2) 0.61956(14) 0.4651(2) 0.0743(10) Uani 1 1 d . . . . .
O21B O 1.0824(2) 0.61320(14) 0.9392(2) 0.0761(10) Uani 1 1 d . . . . .
N9A N 0.6845(3) 0.68490(12) 0.9665(2) 0.0546(8) Uani 1 1 d . . . . .
H9A H 0.660403 0.659810 0.945413 0.065 Uiso 1 1 calc R U . . .
O19A O 0.4220(3) 0.66824(13) 1.2892(2) 0.0732(9) Uani 1 1 d . . . . .
O31B O 1.4291(2) 0.67126(13) 0.5516(2) 0.0719(9) Uani 1 1 d . . . . .
O21A O 0.6632(2) 0.64246(15) 0.4702(3) 0.0818(10) Uani 1 1 d . U . . .
N9B N 0.6006(2) 0.52794(11) 0.8383(3) 0.0533(8) Uani 1 1 d . . . . .
H9B H 0.608070 0.553422 0.866373 0.064 Uiso 1 1 calc R U . . .
O19B O 0.2037(2) 0.52140(12) 0.9957(3) 0.0836(11) Uani 1 1 d . . . . .
N22B N 1.0942(3) 0.61973(15) 0.7797(2) 0.0648(10) Uani 1 1 d . . . . .
H22B H 1.056696 0.619079 0.725375 0.078 Uiso 1 1 calc R U . . .
N22A N 0.8291(3) 0.63615(18) 0.4823(3) 0.0801(14) Uani 1 1 d . . . . .
H22A H 0.879870 0.634908 0.525758 0.096 Uiso 1 1 calc R U . . .
C10B C 0.5078(3) 0.50799(13) 0.8469(3) 0.0476(8) Uani 1 1 d . . . . .
C15B C 0.4491(3) 0.53133(12) 0.9092(3) 0.0469(8) Uani 1 1 d . . . . .
C27B C 1.3098(3) 0.65200(14) 0.6570(3) 0.0509(9) Uani 1 1 d . . . . .
C14A C 0.5340(3) 0.68321(14) 1.1715(3) 0.0541(9) Uani 1 1 d . . . . .
C28B C 1.2133(3) 0.64069(14) 0.6751(3) 0.0484(9) Uani 1 1 d . . . . .
C30A C 1.0991(3) 0.60935(16) 0.2795(3) 0.0558(10) Uani 1 1 d . . . . .
C15A C 0.5745(3) 0.67203(13) 1.0848(3) 0.0499(9) Uani 1 1 d . . . . .
C7A C 0.7449(3) 0.70481(14) 0.9083(3) 0.0497(8) Uani 1 1 d . . . . .
C27A C 0.9917(3) 0.61657(16) 0.2920(3) 0.0536(9) Uani 1 1 d . . . . .
C7B C 0.6790(3) 0.51431(14) 0.7944(3) 0.0518(9) Uani 1 1 d . . . . .
C10A C 0.6541(3) 0.69800(13) 1.0556(3) 0.0521(9) Uani 1 1 d . . . . .
C17A C 0.4499(3) 0.65880(15) 1.2078(3) 0.0567(10) Uani 1 1 d . . . . .
C23B C 1.1931(3) 0.63282(16) 0.7712(3) 0.0567(10) Uani 1 1 d . . . . .
C14B C 0.3553(3) 0.51448(13) 0.9258(3) 0.0523(9) Uani 1 1 d . . . . .
C1A C 0.7449(3) 0.68540(14) 0.8102(3) 0.0512(9) Uani 1 1 d . . . . .
C11B C 0.4749(3) 0.47021(14) 0.8029(3) 0.0545(9) Uani 1 1 d . . . . .
H11B H 0.515288 0.455117 0.761559 0.065 Uiso 1 1 calc R U . . .
C1B C 0.7701(3) 0.54171(14) 0.8096(3) 0.0523(9) Uani 1 1 d . . . . .
C26A C 0.9241(3) 0.61918(17) 0.2111(3) 0.0599(11) Uani 1 1 d . . . . .
H26A H 0.947912 0.615799 0.149681 0.072 Uiso 1 1 calc R U . . .
C17B C 0.2891(3) 0.53523(14) 0.9916(3) 0.0586(10) Uani 1 1 d . . . . .
C30B C 1.3429(3) 0.65984(15) 0.5606(3) 0.0516(9) Uani 1 1 d . . . . .
C4B C 0.9498(3) 0.58642(16) 0.8364(3) 0.0565(10) Uani 1 1 d . . . . .
C20B C 1.0477(3) 0.60805(16) 0.8570(3) 0.0592(10) Uani 1 1 d . . . . .
C3B C 0.8792(3) 0.59029(15) 0.9022(3) 0.0568(10) Uani 1 1 d . . . . .
H3B H 0.892400 0.608003 0.957211 0.068 Uiso 1 1 calc R U . . .
C2B C 0.7898(3) 0.56860(15) 0.8882(3) 0.0560(10) Uani 1 1 d . . . . .
H2B H 0.741298 0.572131 0.932896 0.067 Uiso 1 1 calc R U . . .
C3A C 0.8317(3) 0.67539(19) 0.6687(3) 0.0673(13) Uani 1 1 d . . . . .
H3A H 0.890988 0.677898 0.637134 0.081 Uiso 1 1 calc R U . . .
C26B C 1.3820(3) 0.6549(2) 0.7345(3) 0.0716(13) Uani 1 1 d . . . . .
H26B H 1.447918 0.662506 0.722375 0.086 Uiso 1 1 calc R U . . .
C28A C 0.9562(3) 0.62141(17) 0.3824(3) 0.0593(11) Uani 1 1 d . . . . .
C13B C 0.3233(3) 0.47585(14) 0.8791(3) 0.0584(10) Uani 1 1 d . . . . .
H13B H 0.259610 0.464508 0.889182 0.070 Uiso 1 1 calc R U . . .
C12B C 0.3816(3) 0.45437(15) 0.8198(3) 0.0622(11) Uani 1 1 d . . . . .
H12B H 0.358268 0.428264 0.789612 0.075 Uiso 1 1 calc R U . . .
C4A C 0.7484(3) 0.6571(2) 0.6216(3) 0.0689(13) Uani 1 1 d . . . . .
C2A C 0.8295(3) 0.69007(17) 0.7614(3) 0.0621(11) Uani 1 1 d . . . . .
H2A H 0.886660 0.703569 0.792237 0.075 Uiso 1 1 calc R U . . .
O1E O 0.4229(5) 0.57750(18) 0.4116(4) 0.1218(17) Uani 1 1 d . U . . .
C25A C 0.8249(3) 0.62644(18) 0.2173(3) 0.0671(12) Uani 1 1 d . U . . .
H25A H 0.780915 0.627699 0.160910 0.081 Uiso 1 1 calc R U . . .
C23A C 0.8537(3) 0.62918(18) 0.3877(3) 0.0649(12) Uani 1 1 d . U . . .
C6A C 0.6633(3) 0.6655(2) 0.7647(3) 0.0728(14) Uani 1 1 d . U . . .
H6A H 0.606107 0.660803 0.798337 0.087 Uiso 1 1 calc R U . . .
C20A C 0.7419(3) 0.6443(2) 0.5174(3) 0.0746(15) Uani 1 1 d . . . . .
C6B C 0.8403(4) 0.5384(2) 0.7438(4) 0.0750(14) Uani 1 1 d . U . . .
H6B H 0.827735 0.520436 0.689152 0.090 Uiso 1 1 calc R U . . .
C24A C 0.7885(3) 0.63202(19) 0.3075(3) 0.0683(13) Uani 1 1 d . U . . .
H24A H 0.720039 0.637648 0.312886 0.082 Uiso 1 1 calc R U . . .
C24B C 1.2649(3) 0.6360(2) 0.8461(3) 0.0762(15) Uani 1 1 d . U . . .
H24B H 1.249499 0.630495 0.909848 0.091 Uiso 1 1 calc R U . . .
C25B C 1.3612(4) 0.6474(2) 0.8265(4) 0.0864(18) Uani 1 1 d . U . . .
H25B H 1.411996 0.649844 0.877183 0.104 Uiso 1 1 calc R U . . .
C11A C 0.6913(4) 0.73264(17) 1.1089(3) 0.0729(13) Uani 1 1 d . U . . .
H11A H 0.744664 0.749319 1.088262 0.088 Uiso 1 1 calc R U . . .
C13A C 0.5732(5) 0.71903(17) 1.2233(3) 0.0776(14) Uani 1 1 d . U . . .
H13A H 0.545660 0.726886 1.281035 0.093 Uiso 1 1 calc R U . . .
C5B C 0.9282(4) 0.5609(2) 0.7566(4) 0.0780(15) Uani 1 1 d . U . . .
H5B H 0.974796 0.558838 0.709713 0.094 Uiso 1 1 calc R U . . .
C5A C 0.6632(3) 0.6523(2) 0.6701(3) 0.0850(18) Uani 1 1 d . U . . .
H5A H 0.605066 0.639922 0.638483 0.102 Uiso 1 1 calc R U . . .
C12A C 0.6496(5) 0.74292(19) 1.1935(4) 0.0861(17) Uani 1 1 d . U . . .
H12A H 0.674688 0.766840 1.230906 0.103 Uiso 1 1 calc R U . . .
C2E C 0.3749(9) 0.5571(4) 0.4645(7) 0.147(3) Uani 1 1 d . U . . .
H2E H 0.310505 0.549289 0.437743 0.176 Uiso 1 1 calc R U . . .
N3E N 0.3952(9) 0.5443(3) 0.5501(7) 0.177(3) Uani 1 1 d . U . . .
C4E C 0.4957(11) 0.5523(4) 0.5951(9) 0.202(5) Uani 1 1 d . U . . .
H4EA H 0.537186 0.564615 0.547774 0.304 Uiso 1 1 calc R U . . .
H4EB H 0.524755 0.524816 0.619212 0.304 Uiso 1 1 calc R U . . .
H4EC H 0.492255 0.572673 0.648364 0.304 Uiso 1 1 calc R U . . .
Na0A Na 1.0964(2) 0.56329(9) 0.06174(14) 0.0956(8) Uani 1 1 d . . . . .
O1 O 0.9565(4) 0.52367(19) 0.0975(4) 0.1216(16) Uani 1 1 d . . . . .
H1A H 0.973683 0.506492 0.152662 0.182 Uiso 1 1 d R U . . .
H1B H 0.913045 0.509923 0.050021 0.182 Uiso 1 1 d R U . . .
C5E C 0.3234(12) 0.5271(6) 0.6074(11) 0.244(6) Uani 1 1 d . U . . .
H4A H 0.257714 0.538378 0.585214 0.366 Uiso 1 1 calc R U . . .
H4B H 0.339613 0.535691 0.674189 0.366 Uiso 1 1 calc R U . . .
H4C H 0.323161 0.495360 0.602647 0.366 Uiso 1 1 calc R U . . .
O1J O 1.1046(3) 0.70603(18) 0.4063(5) 0.146(2) Uani 1 1 d G U . . .
C2J C 1.0351(4) 0.71993(17) 0.4502(4) 0.145(3) Uani 1 1 d G U . . .
H2J H 1.044238 0.719683 0.518056 0.174 Uiso 1 1 calc R U . . .
N3J N 0.9496(3) 0.73505(17) 0.4114(5) 0.150(2) Uani 1 1 d G U . . .
C4J C 0.9261(5) 0.7360(3) 0.3085(5) 0.200(5) Uani 1 1 d G U . . .
H4JA H 0.928629 0.766080 0.285739 0.300 Uiso 1 1 calc R U . . .
H4JB H 0.859263 0.724298 0.293158 0.300 Uiso 1 1 calc R U . . .
H4JC H 0.974390 0.718434 0.277262 0.300 Uiso 1 1 calc R U . . .
C5J C 0.8720(5) 0.7521(3) 0.4698(7) 0.211(5) Uani 1 1 d G U . . .
H5JA H 0.818761 0.730555 0.471901 0.317 Uiso 1 1 calc R U . . .
H5JB H 0.844745 0.779021 0.441164 0.317 Uiso 1 1 calc R U . . .
H5JC H 0.900916 0.757917 0.534882 0.317 Uiso 1 1 calc R U . . .
O1W O 1.2181(5) 0.6969(3) 0.1938(5) 0.122(3) Uani 0.6 1 d G U P A 1
C2W C 1.1826(5) 0.6989(2) 0.1095(4) 0.186(9) Uani 0.6 1 d G . P A 1
H2W H 1.219844 0.685845 0.062666 0.223 Uiso 0.6 1 calc R U P A 1
N3W N 1.0980(5) 0.7176(2) 0.0787(5) 0.145(3) Uani 0.6 1 d G . P A 1
C4W C 1.0358(7) 0.7396(4) 0.1432(8) 0.145(3) Uani 0.6 1 d G . P A 1
H4W1 H 1.024816 0.720451 0.197218 0.218 Uiso 0.6 1 calc R U P A 1
H4W2 H 0.971912 0.746898 0.108929 0.218 Uiso 0.6 1 calc R U P A 1
H4W3 H 1.068840 0.766240 0.167141 0.218 Uiso 0.6 1 calc R U P A 1
C5W C 1.0604(10) 0.7174(4) -0.0233(6) 0.293(19) Uani 0.6 1 d G . P A 1
H5W1 H 1.065388 0.746705 -0.049768 0.440 Uiso 0.6 1 calc R U P A 1
H5W2 H 0.990796 0.708092 -0.029215 0.440 Uiso 0.6 1 calc R U P A 1
H5W3 H 1.099992 0.697270 -0.058697 0.440 Uiso 0.6 1 calc R U P A 1
O1H O 1.1797(6) 0.7122(3) 0.2091(4) 0.130(5) Uani 0.4 1 d G U P A 2
C2H C 1.1963(4) 0.7182(2) 0.1245(5) 0.173(7) Uani 0.4 1 d G U P A 2
H2H H 1.263609 0.722189 0.111627 0.208 Uiso 0.4 1 calc R U P A 2
N3H N 1.1293(6) 0.7196(3) 0.0505(4) 0.145(3) Uani 0.4 1 d G U P A 2
C4H C 1.0239(6) 0.7150(3) 0.0614(8) 0.177(9) Uani 0.4 1 d G U P A 2
H4H1 H 1.014563 0.697420 0.118257 0.265 Uiso 0.4 1 calc R U P A 2
H4H2 H 0.991658 0.700642 0.004670 0.265 Uiso 0.4 1 calc R U P A 2
H4H3 H 0.994485 0.743741 0.068624 0.265 Uiso 0.4 1 calc R U P A 2
C5H C 1.1566(11) 0.7258(6) -0.0486(4) 0.212(12) Uani 0.4 1 d G U P A 2
H5H1 H 1.221168 0.740348 -0.047354 0.318 Uiso 0.4 1 calc R U P A 2
H5H2 H 1.106152 0.743667 -0.084129 0.318 Uiso 0.4 1 calc R U P A 2
H5H3 H 1.160582 0.697469 -0.079958 0.318 Uiso 0.4 1 calc R U P A 2

loop_
_atom_site_aniso_label
_atom_site_aniso_U_11
_atom_site_aniso_U_22
_atom_site_aniso_U_33
_atom_site_aniso_U_23
_atom_site_aniso_U_13
_atom_site_aniso_U_12
Cu2 0.0301(3) 0.0884(5) 0.0384(3) 0.0029(3) 0.0107(2) 0.0007(2)
Cu1 0.0568(4) 0.0546(3) 0.0495(3) -0.0015(2) 0.0311(3) 0.0002(2)
Na3 0.0896(13) 0.0711(11) 0.0499(9) 0.0024(8) 0.0151(9) 0.0126(9)
Na2 0.0453(9) 0.1294(17) 0.0529(10) -0.0192(10) 0.0041(8) -0.0011(9)
Na1 0.0518(10) 0.0669(11) 0.173(2) -0.0050(13) 0.0556(13) -0.0085(8)
O16B 0.0492(15) 0.0583(15) 0.0608(16) -0.0094(13) 0.0309(13) -0.0070(12)
O32B 0.0361(13) 0.097(2) 0.0473(15) 0.0078(14) 0.0153(11) -0.0041(13)
O16A 0.0663(18) 0.0639(16) 0.0433(14) -0.0106(12) 0.0281(13) -0.0120(13)
O8B 0.0539(16) 0.0698(18) 0.0652(18) -0.0190(15) 0.0266(14) -0.0062(13)
O32A 0.0366(13) 0.116(2) 0.0421(14) -0.0028(15) 0.0132(11) 0.0097(15)
O8A 0.074(2) 0.0734(19) 0.0512(16) -0.0048(14) 0.0196(14) -0.0207(16)
O31A 0.0551(17) 0.118(3) 0.0474(16) -0.0148(16) 0.0252(14) 0.0142(17)
O18A 0.072(2) 0.0683(18) 0.0562(17) -0.0063(14) 0.0396(15) -0.0005(15)
O29B 0.0342(13) 0.126(3) 0.0369(14) 0.0018(15) 0.0071(11) -0.0132(15)
O18B 0.0599(17) 0.0649(18) 0.075(2) -0.0024(15) 0.0439(15) -0.0008(14)
O29A 0.0334(13) 0.156(3) 0.0350(14) -0.0105(17) 0.0104(11) -0.0089(17)
O21B 0.0568(18) 0.131(3) 0.0404(15) 0.0125(17) 0.0050(13) -0.0175(19)
N9A 0.068(2) 0.0591(19) 0.0399(16) -0.0075(14) 0.0224(15) -0.0121(16)
O19A 0.076(2) 0.108(3) 0.0399(15) -0.0047(16) 0.0288(14) 0.0089(18)
O31B 0.0380(14) 0.115(3) 0.0653(19) -0.0083(18) 0.0196(13) -0.0150(15)
O21A 0.0461(14) 0.135(2) 0.0649(17) -0.0202(17) 0.0093(13) 0.0020(16)
N9B 0.0442(16) 0.0595(19) 0.059(2) -0.0134(16) 0.0224(15) -0.0071(14)
O19B 0.0557(18) 0.080(2) 0.122(3) -0.011(2) 0.051(2) -0.0106(16)
N22B 0.0406(17) 0.112(3) 0.0416(18) 0.0116(19) 0.0053(14) -0.0182(18)
N22A 0.0339(17) 0.163(4) 0.0446(19) -0.029(2) 0.0092(14) -0.002(2)
C10B 0.0409(18) 0.060(2) 0.0447(19) -0.0036(16) 0.0177(15) -0.0037(15)
C15B 0.0431(18) 0.0501(19) 0.050(2) -0.0001(16) 0.0174(16) -0.0010(15)
C27B 0.0323(17) 0.071(2) 0.050(2) 0.0022(18) 0.0074(15) 0.0005(16)
C14A 0.070(3) 0.059(2) 0.0359(18) -0.0026(16) 0.0201(17) 0.0046(18)
C28B 0.0336(17) 0.071(2) 0.0405(18) 0.0047(17) 0.0041(14) -0.0016(16)
C30A 0.044(2) 0.082(3) 0.044(2) 0.0001(19) 0.0162(16) 0.0073(19)
C15A 0.061(2) 0.054(2) 0.0370(18) -0.0003(15) 0.0171(16) 0.0030(17)
C7A 0.048(2) 0.061(2) 0.0414(19) 0.0004(16) 0.0139(16) -0.0026(17)
C27A 0.0430(19) 0.085(3) 0.0344(18) -0.0084(18) 0.0108(15) 0.0060(18)
C7B 0.0441(19) 0.064(2) 0.051(2) -0.0050(18) 0.0236(16) -0.0019(16)
C10A 0.065(2) 0.057(2) 0.0363(18) -0.0013(16) 0.0161(17) -0.0042(18)
C17A 0.068(3) 0.067(2) 0.0390(19) 0.0038(17) 0.0244(18) 0.0156(19)
C23B 0.0389(19) 0.083(3) 0.048(2) 0.012(2) 0.0056(16) -0.0092(18)
C14B 0.0425(19) 0.055(2) 0.062(2) 0.0050(17) 0.0212(17) -0.0004(16)
C1A 0.0445(19) 0.071(2) 0.0390(18) -0.0004(17) 0.0116(15) -0.0027(17)
C11B 0.048(2) 0.060(2) 0.057(2) -0.0090(18) 0.0144(18) -0.0002(17)
C1B 0.0443(19) 0.065(2) 0.050(2) -0.0058(18) 0.0192(16) -0.0041(17)
C26A 0.050(2) 0.092(3) 0.0381(19) -0.010(2) 0.0091(16) 0.011(2)
C17B 0.048(2) 0.057(2) 0.075(3) 0.005(2) 0.034(2) -0.0003(17)
C30B 0.0315(17) 0.074(3) 0.051(2) 0.0011(19) 0.0122(15) 0.0023(16)
C4B 0.047(2) 0.081(3) 0.043(2) 0.0065(18) 0.0151(16) -0.0075(19)
C20B 0.047(2) 0.087(3) 0.045(2) 0.007(2) 0.0111(16) -0.008(2)
C3B 0.052(2) 0.073(3) 0.046(2) -0.0035(19) 0.0146(17) -0.0108(19)
C2B 0.049(2) 0.071(3) 0.051(2) -0.0063(18) 0.0257(17) -0.0050(18)
C3A 0.040(2) 0.118(4) 0.047(2) -0.013(2) 0.0196(17) -0.008(2)
C26B 0.036(2) 0.116(4) 0.062(3) 0.011(3) 0.0001(18) -0.014(2)
C28A 0.0357(18) 0.103(3) 0.0408(19) -0.012(2) 0.0104(15) -0.0041(19)
C13B 0.046(2) 0.064(2) 0.068(3) -0.002(2) 0.0175(19) -0.0091(17)
C12B 0.052(2) 0.066(3) 0.071(3) -0.008(2) 0.014(2) -0.0090(19)
C4A 0.0327(19) 0.131(4) 0.045(2) -0.014(2) 0.0132(16) -0.003(2)
C2A 0.043(2) 0.097(3) 0.048(2) -0.008(2) 0.0126(17) -0.015(2)
O1E 0.149(5) 0.106(4) 0.109(4) -0.025(3) 0.003(3) 0.000(3)
C25A 0.048(2) 0.108(4) 0.045(2) -0.014(2) 0.0021(18) 0.011(2)
C23A 0.0385(19) 0.115(4) 0.043(2) -0.021(2) 0.0123(16) -0.002(2)
C6A 0.039(2) 0.133(4) 0.049(2) -0.017(3) 0.0196(17) -0.011(2)
C20A 0.0317(19) 0.145(5) 0.048(2) -0.024(3) 0.0102(16) -0.002(2)
C6B 0.057(2) 0.111(4) 0.061(3) -0.028(3) 0.032(2) -0.019(2)
C24A 0.038(2) 0.117(4) 0.051(2) -0.017(2) 0.0057(17) 0.007(2)
C24B 0.050(2) 0.132(5) 0.046(2) 0.017(3) -0.0005(18) -0.022(3)
C25B 0.047(2) 0.151(5) 0.059(3) 0.023(3) -0.009(2) -0.019(3)
C11A 0.104(4) 0.070(3) 0.047(2) -0.007(2) 0.024(2) -0.021(3)
C13A 0.116(4) 0.077(3) 0.044(2) -0.015(2) 0.033(2) -0.007(3)
C5B 0.055(2) 0.122(4) 0.062(3) -0.021(3) 0.032(2) -0.022(3)
C5A 0.037(2) 0.168(6) 0.052(2) -0.028(3) 0.0164(19) -0.015(3)
C12A 0.128(5) 0.079(3) 0.054(3) -0.024(2) 0.027(3) -0.028(3)
C2E 0.167(8) 0.157(7) 0.111(6) 0.029(5) -0.021(5) -0.005(6)
N3E 0.207(8) 0.184(7) 0.134(6) 0.057(5) -0.031(5) 0.017(6)
C4E 0.239(11) 0.167(9) 0.186(10) 0.007(8) -0.079(8) 0.020(9)
Na0A 0.1205(18) 0.1247(18) 0.0446(10) -0.0017(10) 0.0253(11) 0.0498(15)
O1 0.109(4) 0.137(4) 0.115(4) 0.000(3) -0.012(3) 0.003(3)
C5E 0.264(13) 0.242(13) 0.225(12) 0.098(11) 0.016(10) -0.005(11)
O1J 0.084(3) 0.136(4) 0.220(6) -0.034(4) 0.020(4) 0.014(3)
C2J 0.123(4) 0.143(5) 0.167(5) -0.007(4) 0.008(4) 0.011(4)
N3J 0.123(4) 0.135(4) 0.189(5) 0.008(4) 0.007(4) 0.013(3)
C4J 0.233(12) 0.148(8) 0.212(8) 0.012(8) -0.019(8) 0.005(9)
C5J 0.168(9) 0.175(10) 0.302(12) 0.022(10) 0.088(9) 0.030(8)
O1W 0.117(5) 0.147(5) 0.100(4) 0.018(4) -0.004(3) 0.012(4)
C2W 0.192(15) 0.24(2) 0.118(9) 0.005(12) -0.059(10) 0.064(14)
N3W 0.155(6) 0.122(5) 0.152(5) -0.011(4) -0.033(5) 0.007(4)
C4W 0.155(6) 0.122(5) 0.152(5) -0.011(4) -0.033(5) 0.007(4)
C5W 0.33(4) 0.40(4) 0.136(11) 0.03(2) -0.088(17) 0.16(3)
O1H 0.141(8) 0.111(7) 0.132(6) 0.025(6) -0.018(6) 0.031(7)
C2H 0.179(10) 0.192(13) 0.144(7) 0.006(9) -0.008(7) 0.006(9)
N3H 0.155(6) 0.122(5) 0.152(5) -0.011(4) -0.033(5) 0.007(4)
C4H 0.181(10) 0.160(17) 0.187(18) -0.016(15) -0.003(12) 0.002(14)
C5H 0.22(2) 0.24(2) 0.176(11) 0.031(16) 0.003(13) 0.001(17)

loop_
_atom_type_symbol
_atom_type_description
_atom_type_scat_dispersion_real
_atom_type_scat_dispersion_imag
_atom_type_scat_source
C C 0.0181 0.0091 'International Tables Vol C Tables 4.2.6.8 and 6.1.1.4'
H H 0.0000 0.0000 'International Tables Vol C Tables 4.2.6.8 and 6.1.1.4'
Cu Cu -1.9646 0.5888 'International Tables Vol C Tables 4.2.6.8 and 6.1.1.4'
N N 0.0311 0.0180 'International Tables Vol C Tables 4.2.6.8 and 6.1.1.4'
Na Na 0.1353 0.1239 'International Tables Vol C Tables 4.2.6.8 and 6.1.1.4'
O O 0.0492 0.0322 'International Tables Vol C Tables 4.2.6.8 and 6.1.1.4'

loop_
_geom_angle_atom_site_label_1
_geom_angle_atom_site_label_2
_geom_angle_atom_site_label_3
_geom_angle
_geom_angle_site_symmetry_1
_geom_angle_site_symmetry_3
_geom_angle_publ_flag
O29B Cu2 O29A 87.41(12) . . ?
O29B Cu2 O32B 94.21(12) . . ?
O29A Cu2 O32B 174.42(17) . . ?
O29B Cu2 O32A 166.25(16) . . ?
O29A Cu2 O32A 92.89(12) . . ?
O32B Cu2 O32A 86.81(12) . . ?
O29B Cu2 Na3 128.81(11) . . ?
O29A Cu2 Na3 129.30(12) . . ?
O32B Cu2 Na3 46.13(10) . . ?
O32A Cu2 Na3 60.25(11) . . ?
O16B Cu1 O16A 87.53(11) . . ?
O16B Cu1 O18A 172.74(15) . . ?
O16A Cu1 O18A 92.22(12) . . ?
O16B Cu1 O18B 94.06(12) . . ?
O16A Cu1 O18B 166.06(15) . . ?
O18A Cu1 O18B 87.92(13) . . ?
O16B Cu1 Na1 142.90(9) . 3_667 ?
O16A Cu1 Na1 127.04(9) . 3_667 ?
O18A Cu1 Na1 35.47(10) . 3_667 ?
O18B Cu1 Na1 56.02(10) . 3_667 ?
O1W Na3 O32B 143.7(2) . . ?
O1H Na3 O32B 145.5(2) . . ?
O1W Na3 O8A 119.1(2) . 4_675 ?
O32B Na3 O8A 94.86(13) . 4_675 ?
O1W Na3 O19A 83.8(2) . 1_654 ?
O32B Na3 O19A 94.93(13) . 1_654 ?
O8A Na3 O19A 112.84(15) 4_675 1_654 ?
O1W Na3 O1J 95.0(3) . . ?
O1H Na3 O1J 78.9(3) . . ?
O32B Na3 O1J 77.86(17) . . ?
O8A Na3 O1J 79.85(16) 4_675 . ?
O19A Na3 O1J 166.14(19) 1_654 . ?
O1W Na3 O32A 83.2(2) . . ?
O1H Na3 O32A 86.8(2) . . ?
O32B Na3 O32A 60.98(11) . . ?
O8A Na3 O32A 142.96(12) 4_675 . ?
O19A Na3 O32A 97.79(13) 1_654 . ?
O1J Na3 O32A 68.37(15) . . ?
O1W Na3 Cu2 114.5(2) . . ?
O1H Na3 Cu2 110.0(2) . . ?
O32B Na3 Cu2 36.14(7) . . ?
O8A Na3 Cu2 107.34(9) 4_675 . ?
O19A Na3 Cu2 118.31(11) 1_654 . ?
O1J Na3 Cu2 49.83(15) . . ?
O32A Na3 Cu2 36.70(6) . . ?
O1W Na3 Na1 70.1(2) . 3_766 ?
O32B Na3 Na1 79.49(11) . 3_766 ?
O8A Na3 Na1 165.56(12) 4_675 3_766 ?
O19A Na3 Na1 55.10(10) 1_654 3_766 ?
O1J Na3 Na1 111.49(15) . 3_766 ?
O32A Na3 Na1 44.22(7) . 3_766 ?
Cu2 Na3 Na1 75.88(6) . 3_766 ?
O1W Na3 Na2 120.9(2) . 1_655 ?
O32B Na3 Na2 59.37(8) . 1_655 ?
O8A Na3 Na2 99.34(11) 4_675 1_655 ?
O19A Na3 Na2 38.53(9) 1_654 1_655 ?
O1J Na3 Na2 137.10(16) . 1_655 ?
O32A Na3 Na2 91.76(9) . 1_655 ?
Cu2 Na3 Na2 91.36(6) . 1_655 ?
Na1 Na3 Na2 66.33(6) 3_766 1_655 ?
O31B Na2 O21A 105.62(14) 1_455 . ?
O31B Na2 O19A 109.81(15) 1_455 1_554 ?
O21A Na2 O19A 127.24(16) . 1_554 ?
O31B Na2 O1E 101.9(2) 1_455 . ?
O21A Na2 O1E 116.8(2) . . ?
O19A Na2 O1E 92.7(2) 1_554 . ?
O31B Na2 C30B 21.90(12) 1_455 1_455 ?
O21A Na2 C30B 124.75(14) . 1_455 ?
O19A Na2 C30B 100.13(13) 1_554 1_455 ?
O1E Na2 C30B 82.89(19) . 1_455 ?
O31B Na2 Na3 69.87(11) 1_455 1_455 ?
O21A Na2 Na3 152.76(16) . 1_455 ?
O19A Na2 Na3 41.49(9) 1_554 1_455 ?
O1E Na2 Na3 90.14(16) . 1_455 ?
C30B Na2 Na3 58.74(9) 1_455 1_455 ?
O31B Na2 Na1 110.38(10) 1_455 3_666 ?
O21A Na2 Na1 142.09(12) . 3_666 ?
O19A Na2 Na1 48.48(11) 1_554 3_666 ?
O1E Na2 Na1 44.31(16) . 3_666 ?
C30B Na2 Na1 89.16(9) 1_455 3_666 ?
Na3 Na2 Na1 56.56(5) 1_455 3_666 ?
O8B Na1 O18A 114.87(13) . 3_667 ?
O8B Na1 O31A 102.43(14) . 3_766 ?
O18A Na1 O31A 119.44(18) 3_667 3_766 ?
O8B Na1 O32A 113.35(14) . 3_766 ?
O18A Na1 O32A 131.47(15) 3_667 3_766 ?
O31A Na1 O32A 52.82(10) 3_766 3_766 ?
O8B Na1 O1E 74.09(16) . 3_666 ?
O18A Na1 O1E 98.15(18) 3_667 3_666 ?
O31A Na1 O1E 138.42(19) 3_766 3_666 ?
O32A Na1 O1E 89.68(17) 3_766 3_666 ?
O8B Na1 C30A 109.05(14) . 3_766 ?
O18A Na1 C30A 130.76(16) 3_667 3_766 ?
O31A Na1 C30A 25.91(11) 3_766 3_766 ?
O32A Na1 C30A 26.93(11) 3_766 3_766 ?
O1E Na1 C30A 114.66(18) 3_666 3_766 ?
O8B Na1 O19A 135.02(14) . 3_667 ?
O18A Na1 O19A 47.64(10) 3_667 3_667 ?
O31A Na1 O19A 122.36(14) 3_766 3_667 ?
O32A Na1 O19A 92.67(12) 3_766 3_667 ?
O1E Na1 O19A 69.87(15) 3_666 3_667 ?
C30A Na1 O19A 109.92(13) 3_766 3_667 ?
O8B Na1 O18B 77.78(12) . 3_667 ?
O18A Na1 O18B 59.48(12) 3_667 3_667 ?
O31A Na1 O18B 86.29(13) 3_766 3_667 ?
O32A Na1 O18B 138.65(14) 3_766 3_667 ?
O1E Na1 O18B 131.00(15) 3_666 3_667 ?
C30A Na1 O18B 112.11(14) 3_766 3_667 ?
O19A Na1 O18B 106.89(10) 3_667 3_667 ?
O8B Na1 C17A 126.58(13) . 3_667 ?
O18A Na1 C17A 23.21(11) 3_667 3_667 ?
O31A Na1 C17A 125.42(16) 3_766 3_667 ?
O32A Na1 C17A 114.07(14) 3_766 3_667 ?
O1E Na1 C17A 82.98(17) 3_666 3_667 ?
C30A Na1 C17A 124.37(14) 3_766 3_667 ?
O19A Na1 C17A 24.50(9) 3_667 3_667 ?
O18B Na1 C17A 82.67(11) 3_667 3_667 ?
O8B Na1 Na3 153.32(15) . 3_766 ?
O18A Na1 Na3 81.49(10) 3_667 3_766 ?
O31A Na1 Na3 85.45(11) 3_766 3_766 ?
O32A Na1 Na3 51.88(10) 3_766 3_766 ?
O1E Na1 Na3 83.10(13) 3_666 3_766 ?
C30A Na1 Na3 68.07(11) 3_766 3_766 ?
O19A Na1 Na3 42.19(8) 3_667 3_766 ?
O18B Na1 Na3 128.56(10) 3_667 3_766 ?
C17A Na1 Na3 62.20(9) 3_667 3_766 ?
O8B Na1 Cu1 91.52(10) . 3_667 ?
O18A Na1 Cu1 28.98(8) 3_667 3_667 ?
O31A Na1 Cu1 112.35(13) 3_766 3_667 ?
O32A Na1 Cu1 152.50(12) 3_766 3_667 ?
O1E Na1 Cu1 109.18(15) 3_666 3_667 ?
C30A Na1 Cu1 135.09(13) 3_766 3_667 ?
O19A Na1 Cu1 76.18(7) 3_667 3_667 ?
O18B Na1 Cu1 32.73(6) 3_667 3_667 ?
C17A Na1 Cu1 51.71(8) 3_667 3_667 ?
Na3 Na1 Cu1 109.21(6) 3_766 3_667 ?
O8B Na1 Na0A 84.85(11) . 3_766 ?
O18A Na1 Na0A 102.13(14) 3_667 3_766 ?
O31A Na1 Na0A 34.66(9) 3_766 3_766 ?
O32A Na1 Na0A 87.18(9) 3_766 3_766 ?
O1E Na1 Na0A 155.46(15) 3_666 3_766 ?
C30A Na1 Na0A 60.30(10) 3_766 3_766 ?
O19A Na1 Na0A 134.58(12) 3_667 3_766 ?
O18B Na1 Na0A 53.09(8) 3_667 3_766 ?
C17A Na1 Na0A 120.39(13) 3_667 3_766 ?
Na3 Na1 Na0A 113.35(8) 3_766 3_766 ?
Cu1 Na1 Na0A 83.39(7) 3_667 3_766 ?
C15B O16B Cu1 125.6(2) . . ?
C30B O32B Cu2 129.5(2) . . ?
C30B O32B Na3 125.3(3) . . ?
Cu2 O32B Na3 97.72(13) . . ?
C15A O16A Cu1 127.5(2) . . ?
C7B O8B Na1 141.0(3) . . ?
C30A O32A Cu2 127.9(2) . . ?
C30A O32A Na1 90.8(2) . 3_766 ?
Cu2 O32A Na1 140.37(15) . 3_766 ?
C30A O32A Na3 119.7(3) . . ?
Cu2 O32A Na3 83.06(13) . . ?
Na1 O32A Na3 83.90(10) 3_766 . ?
C7A O8A Na3 120.6(3) . 4_576 ?
C30A O31A Na0A 154.0(3) . . ?
C30A O31A Na1 96.6(3) . 3_766 ?
Na0A O31A Na1 107.19(14) . 3_766 ?
C17A O18A Cu1 130.6(3) . . ?
C17A O18A Na1 111.6(2) . 3_667 ?
Cu1 O18A Na1 115.54(16) . 3_667 ?
C28B O29B Cu2 124.9(2) . . ?
C17B O18B Cu1 129.0(2) . . ?
C17B O18B Na1 133.6(2) . 3_667 ?
Cu1 O18B Na1 91.24(13) . 3_667 ?
C28A O29A Cu2 122.9(3) . . ?
C20B O21B Na0A 128.4(4) . 1_556 ?
C7A N9A C10A 130.0(4) . . ?
C7A N9A H9A 115.0 . . ?
C10A N9A H9A 115.0 . . ?
C17A O19A Na2 122.9(3) . 1_556 ?
C17A O19A Na3 135.3(3) . 1_456 ?
Na2 O19A Na3 99.98(12) 1_556 1_456 ?
C17A O19A Na1 80.8(3) . 3_667 ?
Na2 O19A Na1 96.33(15) 1_556 3_667 ?
Na3 O19A Na1 82.72(12) 1_456 3_667 ?
C30B O31B Na2 115.8(3) . 1_655 ?
C20A O21A Na2 161.9(3) . . ?
C7B N9B C10B 130.3(4) . . ?
C7B N9B H9B 114.8 . . ?
C10B N9B H9B 114.8 . . ?
C17B O19B Na0A 117.9(3) . 1_456 ?
C20B N22B C23B 130.8(4) . . ?
C20B N22B H22B 114.6 . . ?
C23B N22B H22B 114.6 . . ?
C20A N22A C23A 131.1(4) . . ?
C20A N22A H22A 114.4 . . ?
C23A N22A H22A 114.4 . . ?
C11B C10B N9B 126.0(3) . . ?
C11B C10B C15B 121.8(3) . . ?
N9B C10B C15B 112.2(3) . . ?
O16B C15B C14B 126.6(3) . . ?
O16B C15B C10B 115.3(3) . . ?
C14B C15B C10B 118.1(4) . . ?
C28B C27B C26B 118.6(4) . . ?
C28B C27B C30B 124.4(4) . . ?
C26B C27B C30B 117.0(3) . . ?
C13A C14A C15A 118.7(4) . . ?
C13A C14A C17A 119.2(4) . . ?
C15A C14A C17A 122.1(4) . . ?
O29B C28B C27B 126.2(3) . . ?
O29B C28B C23B 115.6(3) . . ?
C27B C28B C23B 118.1(3) . . ?
O31A C30A O32A 119.7(4) . . ?
O31A C30A C27A 119.1(4) . . ?
O32A C30A C27A 121.2(3) . . ?
O31A C30A Na1 57.5(2) . 3_766 ?
O32A C30A Na1 62.2(2) . 3_766 ?
C27A C30A Na1 176.0(3) . 3_766 ?
O16A C15A C14A 125.8(4) . . ?
O16A C15A C10A 116.6(3) . . ?
C14A C15A C10A 117.7(4) . . ?
O8A C7A N9A 124.2(4) . . ?
O8A C7A C1A 120.9(3) . . ?
N9A C7A C1A 114.8(4) . . ?
C28A C27A C26A 118.6(4) . . ?
C28A C27A C30A 122.1(4) . . ?
C26A C27A C30A 119.3(3) . . ?
O8B C7B N9B 123.1(4) . . ?
O8B C7B C1B 121.3(3) . . ?
N9B C7B C1B 115.6(4) . . ?
C11A C10A N9A 125.8(4) . . ?
C11A C10A C15A 122.0(4) . . ?
N9A C10A C15A 112.2(3) . . ?
O19A C17A O18A 119.6(4) . . ?
O19A C17A C14A 119.0(4) . . ?
O18A C17A C14A 121.3(3) . . ?
O19A C17A Na1 74.7(3) . 3_667 ?
O18A C17A Na1 45.2(2) . 3_667 ?
C14A C17A Na1 164.8(3) . 3_667 ?
C24B C23B N22B 124.8(4) . . ?
C24B C23B C28B 122.3(4) . . ?
N22B C23B C28B 112.8(3) . . ?
C15B C14B C13B 118.8(4) . . ?
C15B C14B C17B 122.8(4) . . ?
C13B C14B C17B 118.4(3) . . ?
C6A C1A C2A 118.7(4) . . ?
C6A C1A C7A 122.9(3) . . ?
C2A C1A C7A 118.3(4) . . ?
C10B C11B C12B 119.1(4) . . ?
C10B C11B H11B 120.5 . . ?
C12B C11B H11B 120.5 . . ?
C6B C1B C2B 118.5(4) . . ?
C6B C1B C7B 117.9(4) . . ?
C2B C1B C7B 123.6(3) . . ?
C25A C26A C27A 122.4(4) . . ?
C25A C26A H26A 118.8 . . ?
C27A C26A H26A 118.8 . . ?
O19B C17B O18B 119.7(4) . . ?
O19B C17B C14B 119.6(4) . . ?
O18B C17B C14B 120.7(4) . . ?
O19B C17B Na0A 40.6(2) . 1_456 ?
O18B C17B Na0A 80.5(2) . 1_456 ?
C14B C17B Na0A 156.5(3) . 1_456 ?
O31B C30B O32B 120.2(4) . . ?
O31B C30B C27B 120.0(4) . . ?
O32B C30B C27B 119.7(3) . . ?
O31B C30B Na2 42.3(2) . 1_655 ?
O32B C30B Na2 84.3(2) . 1_655 ?
C27B C30B Na2 146.0(3) . 1_655 ?
C5B C4B C3B 118.5(4) . . ?
C5B C4B C20B 122.5(4) . . ?
C3B C4B C20B 118.9(4) . . ?
O21B C20B N22B 123.9(4) . . ?
O21B C20B C4B 120.6(4) . . ?
N22B C20B C4B 115.5(4) . . ?
C2B C3B C4B 120.5(4) . . ?
C2B C3B H3B 119.8 . . ?
C4B C3B H3B 119.8 . . ?
C3B C2B C1B 120.7(4) . . ?
C3B C2B H2B 119.7 . . ?
C1B C2B H2B 119.7 . . ?
C2A C3A C4A 120.4(4) . . ?
C2A C3A H3A 119.8 . . ?
C4A C3A H3A 119.8 . . ?
C25B C26B C27B 122.5(4) . . ?
C25B C26B H26B 118.8 . . ?
C27B C26B H26B 118.8 . . ?
O29A C28A C27A 125.5(4) . . ?
O29A C28A C23A 116.0(3) . . ?
C27A C28A C23A 118.5(4) . . ?
C12B C13B C14B 121.5(4) . . ?
C12B C13B H13B 119.3 . . ?
C14B C13B H13B 119.3 . . ?
C13B C12B C11B 120.8(4) . . ?
C13B C12B H12B 119.6 . . ?
C11B C12B H12B 119.6 . . ?
C3A C4A C5A 119.0(4) . . ?
C3A C4A C20A 123.4(4) . . ?
C5A C4A C20A 117.5(4) . . ?
C3A C2A C1A 120.9(4) . . ?
C3A C2A H2A 119.5 . . ?
C1A C2A H2A 119.5 . . ?
C2E O1E Na2 131.8(7) . . ?
C2E O1E Na1 105.6(6) . 3_666 ?
Na2 O1E Na1 100.9(2) . 3_666 ?
C26A C25A C24A 119.6(4) . . ?
C26A C25A H25A 120.2 . . ?
C24A C25A H25A 120.2 . . ?
C24A C23A N22A 125.1(4) . . ?
C24A C23A C28A 122.2(4) . . ?
N22A C23A C28A 112.6(4) . . ?
C1A C6A C5A 120.9(4) . . ?
C1A C6A H6A 119.6 . . ?
C5A C6A H6A 119.6 . . ?
O21A C20A N22A 123.5(4) . . ?
O21A C20A C4A 121.5(4) . . ?
N22A C20A C4A 115.0(4) . . ?
C5B C6B C1B 120.7(4) . . ?
C5B C6B H6B 119.7 . . ?
C1B C6B H6B 119.7 . . ?
C23A C24A C25A 118.7(4) . . ?
C23A C24A H24A 120.6 . . ?
C25A C24A H24A 120.6 . . ?
C23B C24B C25B 118.6(4) . . ?
C23B C24B H24B 120.7 . . ?
C25B C24B H24B 120.7 . . ?
C26B C25B C24B 119.8(4) . . ?
C26B C25B H25B 120.1 . . ?
C24B C25B H25B 120.1 . . ?
C10A C11A C12A 119.0(5) . . ?
C10A C11A H11A 120.5 . . ?
C12A C11A H11A 120.5 . . ?
C12A C13A C14A 122.1(4) . . ?
C12A C13A H13A 119.0 . . ?
C14A C13A H13A 119.0 . . ?
C6B C5B C4B 121.1(4) . . ?
C6B C5B H5B 119.5 . . ?
C4B C5B H5B 119.5 . . ?
C6A C5A C4A 120.0(4) . . ?
C6A C5A H5A 120.0 . . ?
C4A C5A H5A 120.0 . . ?
C13A C12A C11A 120.6(5) . . ?
C13A C12A H12A 119.7 . . ?
C11A C12A H12A 119.7 . . ?
O1E C2E N3E 131.3(12) . . ?
O1E C2E H2E 114.4 . . ?
N3E C2E H2E 114.4 . . ?
C2E N3E C5E 123.3(13) . . ?
C2E N3E C4E 118.2(12) . . ?
C5E N3E C4E 118.1(11) . . ?
N3E C4E H4EA 109.5 . . ?
N3E C4E H4EB 109.5 . . ?
H4EA C4E H4EB 109.5 . . ?
N3E C4E H4EC 109.5 . . ?
H4EA C4E H4EC 109.5 . . ?
H4EB C4E H4EC 109.5 . . ?
O19B Na0A O31A 125.00(18) 1_654 . ?
O19B Na0A O21B 95.39(16) 1_654 1_554 ?
O31A Na0A O21B 110.89(19) . 1_554 ?
O19B Na0A O1 110.9(2) 1_654 . ?
O31A Na0A O1 97.20(18) . . ?
O21B Na0A O1 119.34(19) 1_554 . ?
O19B Na0A C17B 21.48(13) 1_654 1_654 ?
O31A Na0A C17B 109.78(17) . 1_654 ?
O21B Na0A C17B 88.15(14) 1_554 1_654 ?
O1 Na0A C17B 131.46(19) . 1_654 ?
O19B Na0A Na1 87.60(14) 1_654 3_766 ?
O31A Na0A Na1 38.15(10) . 3_766 ?
O21B Na0A Na1 112.31(14) 1_554 3_766 ?
O1 Na0A Na1 122.06(15) . 3_766 ?
C17B Na0A Na1 71.73(12) 1_654 3_766 ?
Na0A O1 H1A 108.5 . . ?
Na0A O1 H1B 123.1 . . ?
H1A O1 H1B 114.7 . . ?
N3E C5E H4A 109.5 . . ?
N3E C5E H4B 109.5 . . ?
H4A C5E H4B 109.5 . . ?
N3E C5E H4C 109.5 . . ?
H4A C5E H4C 109.5 . . ?
H4B C5E H4C 109.5 . . ?
C2J O1J Na3 162.3(3) . . ?
O1J C2J N3J 126.2 . . ?
O1J C2J H2J 116.9 . . ?
N3J C2J H2J 116.9 . . ?
C2J N3J C4J 121.9 . . ?
C2J N3J C5J 122.3 . . ?
C4J N3J C5J 115.8 . . ?
N3J C4J H4JA 109.5 . . ?
N3J C4J H4JB 109.5 . . ?
H4JA C4J H4JB 109.5 . . ?
N3J C4J H4JC 109.5 . . ?
H4JA C4J H4JC 109.5 . . ?
H4JB C4J H4JC 109.5 . . ?
N3J C5J H5JA 109.5 . . ?
N3J C5J H5JB 109.5 . . ?
H5JA C5J H5JB 109.5 . . ?
N3J C5J H5JC 109.5 . . ?
H5JA C5J H5JC 109.5 . . ?
H5JB C5J H5JC 109.5 . . ?
C2W O1W Na3 175.7(5) . . ?
O1W C2W N3W 126.2 . . ?
O1W C2W H2W 116.9 . . ?
N3W C2W H2W 116.9 . . ?
C2W N3W C4W 121.9 . . ?
C2W N3W C5W 122.3 . . ?
C4W N3W C5W 115.7 . . ?
N3W C4W H4W1 109.5 . . ?
N3W C4W H4W2 109.5 . . ?
H4W1 C4W H4W2 109.5 . . ?
N3W C4W H4W3 109.5 . . ?
H4W1 C4W H4W3 109.5 . . ?
H4W2 C4W H4W3 109.5 . . ?
N3W C5W H5W1 109.5 . . ?
N3W C5W H5W2 109.5 . . ?
H5W1 C5W H5W2 109.5 . . ?
N3W C5W H5W3 109.5 . . ?
H5W1 C5W H5W3 109.5 . . ?
H5W2 C5W H5W3 109.5 . . ?
C2H O1H Na3 136.1(4) . . ?
O1H C2H N3H 126.2 . . ?
O1H C2H H2H 116.9 . . ?
N3H C2H H2H 116.9 . . ?
C2H N3H C4H 122.0 . . ?
C2H N3H C5H 122.3 . . ?
C4H N3H C5H 115.8 . . ?
N3H C4H H4H1 109.5 . . ?
N3H C4H H4H2 109.5 . . ?
H4H1 C4H H4H2 109.5 . . ?
N3H C4H H4H3 109.5 . . ?
H4H1 C4H H4H3 109.5 . . ?
H4H2 C4H H4H3 109.5 . . ?
N3H C5H H5H1 109.5 . . ?
N3H C5H H5H2 109.5 . . ?
H5H1 C5H H5H2 109.5 . . ?
N3H C5H H5H3 109.5 . . ?
H5H1 C5H H5H3 109.5 . . ?
H5H2 C5H H5H3 109.5 . . ?

loop_
_geom_bond_atom_site_label_1
_geom_bond_atom_site_label_2
_geom_bond_distance
_geom_bond_site_symmetry_2
_geom_bond_publ_flag
Cu2 O29B 1.879(3) . ?
Cu2 O29A 1.894(3) . ?
Cu2 O32B 1.916(3) . ?
Cu2 O32A 1.938(3) . ?
Cu2 Na3 3.219(2) . ?
Cu1 O16B 1.866(3) . ?
Cu1 O16A 1.898(3) . ?
Cu1 O18A 1.917(3) . ?
Cu1 O18B 1.931(3) . ?
Cu1 Na1 3.570(2) 3_667 ?
Na3 O1W 2.216(6) . ?
Na3 O1H 2.272(6) . ?
Na3 O32B 2.342(3) . ?
Na3 O8A 2.399(4) 4_675 ?
Na3 O19A 2.409(4) 1_654 ?
Na3 O1J 2.488(5) . ?
Na3 O32A 2.815(4) . ?
Na3 Na1 3.559(3) 3_766 ?
Na3 Na2 3.581(3) 1_655 ?
Na2 O31B 2.225(4) 1_455 ?
Na2 O21A 2.246(4) . ?
Na2 O19A 2.265(4) 1_554 ?
Na2 O1E 2.267(6) . ?
Na2 C30B 2.977(4) 1_455 ?
Na2 Na1 3.906(3) 3_666 ?
Na1 O8B 2.266(4) . ?
Na1 O18A 2.296(3) 3_667 ?
Na1 O31A 2.394(4) 3_766 ?
Na1 O32A 2.496(3) 3_766 ?
Na1 O1E 2.779(7) 3_666 ?
Na1 C30A 2.820(4) 3_766 ?
Na1 O19A 2.942(4) 3_667 ?
Na1 O18B 2.961(4) 3_667 ?
Na1 C17A 3.010(5) 3_667 ?
Na1 Na0A 3.703(4) 3_766 ?
O16B C15B 1.317(5) . ?
O32B C30B 1.287(5) . ?
O16A C15A 1.307(5) . ?
O8B C7B 1.230(5) . ?
O32A C30A 1.278(5) . ?
O8A C7A 1.221(5) . ?
O31A C30A 1.241(5) . ?
O31A Na0A 2.205(4) . ?
O18A C17A 1.276(6) . ?
O29B C28B 1.312(5) . ?
O18B C17B 1.290(6) . ?
O29A C28A 1.323(5) . ?
O21B C20B 1.219(5) . ?
O21B Na0A 2.301(4) 1_556 ?
N9A C7A 1.348(5) . ?
N9A C10A 1.407(5) . ?
N9A H9A 0.8800 . ?
O19A C17A 1.265(5) . ?
O31B C30B 1.234(5) . ?
O21A C20A 1.208(5) . ?
N9B C7B 1.336(5) . ?
N9B C10B 1.411(5) . ?
N9B H9B 0.8800 . ?
O19B C17B 1.237(5) . ?
O19B Na0A 2.200(4) 1_456 ?
N22B C20B 1.346(5) . ?
N22B C23B 1.410(5) . ?
N22B H22B 0.8800 . ?
N22A C20A 1.338(5) . ?
N22A C23A 1.410(5) . ?
N22A H22A 0.8800 . ?
C10B C11B 1.373(6) . ?
C10B C15B 1.422(5) . ?
C15B C14B 1.407(5) . ?
C27B C28B 1.392(5) . ?
C27B C26B 1.402(6) . ?
C27B C30B 1.479(5) . ?
C14A C13A 1.401(7) . ?
C14A C15A 1.416(5) . ?
C14A C17A 1.487(6) . ?
C28B C23B 1.419(5) . ?
C30A C27A 1.492(5) . ?
C15A C10A 1.427(6) . ?
C7A C1A 1.501(5) . ?
C27A C28A 1.400(5) . ?
C27A C26A 1.399(6) . ?
C7B C1B 1.494(6) . ?
C10A C11A 1.374(6) . ?
C23B C24B 1.373(6) . ?
C14B C13B 1.408(6) . ?
C14B C17B 1.482(5) . ?
C1A C6A 1.372(6) . ?
C1A C2A 1.387(5) . ?
C11B C12B 1.390(6) . ?
C11B H11B 0.9500 . ?
C1B C6B 1.380(5) . ?
C1B C2B 1.387(6) . ?
C26A C25A 1.370(6) . ?
C26A H26A 0.9500 . ?
C17B Na0A 2.987(4) 1_456 ?
C4B C5B 1.379(7) . ?
C4B C3B 1.385(5) . ?
C4B C20B 1.488(6) . ?
C3B C2B 1.380(6) . ?
C3B H3B 0.9500 . ?
C2B H2B 0.9500 . ?
C3A C2A 1.378(6) . ?
C3A C4A 1.378(6) . ?
C3A H3A 0.9500 . ?
C26B C25B 1.363(7) . ?
C26B H26B 0.9500 . ?
C28A C23A 1.414(6) . ?
C13B C12B 1.364(6) . ?
C13B H13B 0.9500 . ?
C12B H12B 0.9500 . ?
C4A C5A 1.393(6) . ?
C4A C20A 1.508(6) . ?
C2A H2A 0.9500 . ?
O1E C2E 1.202(11) . ?
C25A C24A 1.405(6) . ?
C25A H25A 0.9500 . ?
C23A C24A 1.374(6) . ?
C6A C5A 1.387(6) . ?
C6A H6A 0.9500 . ?
C6B C5B 1.373(7) . ?
C6B H6B 0.9500 . ?
C24A H24A 0.9500 . ?
C24B C25B 1.396(7) . ?
C24B H24B 0.9500 . ?
C25B H25B 0.9500 . ?
C11A C12A 1.392(6) . ?
C11A H11A 0.9500 . ?
C13A C12A 1.361(8) . ?
C13A H13A 0.9500 . ?
C5B H5B 0.9500 . ?
C5A H5A 0.9500 . ?
C12A H12A 0.9500 . ?
C2E N3E 1.272(12) . ?
C2E H2E 0.9500 . ?
N3E C5E 1.413(15) . ?
N3E C4E 1.472(15) . ?
C4E H4EA 0.9800 . ?
C4E H4EB 0.9800 . ?
C4E H4EC 0.9800 . ?
Na0A O1 2.340(6) . ?
O1 H1A 0.9500 . ?
O1 H1B 0.9501 . ?
C5E H4A 0.9800 . ?
C5E H4B 0.9800 . ?
C5E H4C 0.9800 . ?
O1J C2J 1.2399 . ?
C2J N3J 1.3202 . ?
C2J H2J 0.9500 . ?
N3J C4J 1.4518 . ?
N3J C5J 1.4788 . ?
C4J H4JA 0.9800 . ?
C4J H4JB 0.9800 . ?
C4J H4JC 0.9800 . ?
C5J H5JA 0.9800 . ?
C5J H5JB 0.9800 . ?
C5J H5JC 0.9800 . ?
O1W C2W 1.2400 . ?
C2W N3W 1.3201 . ?
C2W H2W 0.9500 . ?
N3W C4W 1.4519 . ?
N3W C5W 1.4790 . ?
C4W H4W1 0.9800 . ?
C4W H4W2 0.9800 . ?
C4W H4W3 0.9800 . ?
C5W H5W1 0.9800 . ?
C5W H5W2 0.9800 . ?
C5W H5W3 0.9800 . ?
O1H C2H 1.2398 . ?
C2H N3H 1.3202 . ?
C2H H2H 0.9500 . ?
N3H C4H 1.4518 . ?
N3H C5H 1.4790 . ?
C4H H4H1 0.9800 . ?
C4H H4H2 0.9800 . ?
C4H H4H3 0.9800 . ?
C5H H5H1 0.9800 . ?
C5H H5H2 0.9800 . ?
C5H H5H3 0.9800 . ?
